data_1501719
loop_
_publ_author_name
'Kong, S.'
'Borissova, A. O.'
'Lesnichin, S. B.'
'Hartl, M.'
'Daemen, L. L.'
'Eckert, J.'
'Antipin, M. Yu'
'Shenderovich, I. G.'

_publ_section_title
;
 Geometry and spectral properties of the protonated homodimer of pyridine
 in the liquid and solid states. A combined NMR, X-ray diffraction and
 inelastic neutron scattering study.
;
_journal_issue 27
_journal_name_full 'The journal of physical chemistry. A'
_journal_page_first 8041
_journal_page_last 8048
_journal_paper_doi 10.1021/jp203543g
_journal_volume 115
_journal_year 2011
_chemical_formula_moiety 'C32 H12 B F24, C5 H6 N, C5 H5 N'
_chemical_formula_sum 'C42 H23 B F24 N2'
_chemical_formula_weight 1022.43
_chemical_name_systematic
; 
 ? 
;
_space_group_IT_number 14
_symmetry_cell_setting monoclinic
_symmetry_space_group_name_Hall '-P 2yn'
_symmetry_space_group_name_H-M 'P 1 21/n 1'
_atom_sites_solution_hydrogens geom
_atom_sites_solution_primary direct
_atom_sites_solution_secondary difmap
_audit_creation_method SHELXL-97
_cell_angle_alpha 90.00
_cell_angle_beta 100.884(3)
_cell_angle_gamma 90.00
_cell_formula_units_Z 4
_cell_length_a 13.1238(14)
_cell_length_b 18.615(3)
_cell_length_c 18.123(3)
_cell_measurement_reflns_used 1067
_cell_measurement_temperature 100(2)
_cell_measurement_theta_max 25
_cell_measurement_theta_min 2
_cell_volume 4347.8(11)
_computing_cell_refinement 'APEX2 (Bruker, 2005)'
_computing_data_collection 'APEX2 (Bruker, 2005)'
_computing_data_reduction 'APEX2 (Bruker, 2005)'
_computing_molecular_graphics 'SHELXTL ver. 5.1 (Sheldrick, 1998b)'
_computing_publication_material 'SHELXTL ver. 5.1 (Sheldrick, 1998b)'
_computing_structure_refinement 'SHELXTL ver. 5.1 (Sheldrick, 1998b)'
_computing_structure_solution 'SHELXTL ver. 5.1 (Sheldrick, 1998b)'
_diffrn_ambient_temperature 100(2)
_diffrn_measured_fraction_theta_full 0.998
_diffrn_measured_fraction_theta_max 0.998
_diffrn_measurement_device_type 'Bruker SMART APEX2 CCD area detector'
_diffrn_measurement_method 'phi and omega scans'
_diffrn_radiation_monochromator graphite
_diffrn_radiation_source 'fine-focus sealed tube'
_diffrn_radiation_type MoK\a
_diffrn_radiation_wavelength 0.71073
_diffrn_reflns_av_R_equivalents 0.0604
_diffrn_reflns_av_sigmaI/netI 0.0758
_diffrn_reflns_limit_h_max 17
_diffrn_reflns_limit_h_min -14
_diffrn_reflns_limit_k_max 24
_diffrn_reflns_limit_k_min -24
_diffrn_reflns_limit_l_max 21
_diffrn_reflns_limit_l_min -23
_diffrn_reflns_number 30578
_diffrn_reflns_theta_full 28.00
_diffrn_reflns_theta_max 28.00
_diffrn_reflns_theta_min 1.58
_exptl_absorpt_coefficient_mu 0.164
_exptl_absorpt_correction_T_max 0.965
_exptl_absorpt_correction_T_min 0.954
_exptl_absorpt_correction_type multi-scan
_exptl_absorpt_process_details 'APEX2 (Bruker, 2005)'
_exptl_crystal_colour colorless
_exptl_crystal_density_diffrn 1.562
_exptl_crystal_density_method 'not measured'
_exptl_crystal_description prism
_exptl_crystal_F_000 2040
_exptl_crystal_size_max 0.4
_exptl_crystal_size_mid 0.26
_exptl_crystal_size_min 0.24
_refine_diff_density_max 0.963
_refine_diff_density_min -1.149
_refine_diff_density_rms 0.105
_refine_ls_extinction_method none
_refine_ls_goodness_of_fit_ref 1.345
_refine_ls_hydrogen_treatment mixed
_refine_ls_matrix_type full
_refine_ls_number_parameters 567
_refine_ls_number_reflns 10477
_refine_ls_number_restraints 0
_refine_ls_restrained_S_all 1.345
_refine_ls_R_factor_all 0.2228
_refine_ls_R_factor_gt 0.1339
_refine_ls_shift/su_max 0.006
_refine_ls_shift/su_mean 0.001
_refine_ls_structure_factor_coef Fsqd
_refine_ls_weighting_details 'calc w=1/[\s^2^(Fo^2^)+(0.0100P)^2^+15.5000P] where P=(Fo^2^+2Fc^2^)/3'
_refine_ls_weighting_scheme calc
_refine_ls_wR_factor_gt 0.2342
_refine_ls_wR_factor_ref 0.2662
_reflns_number_gt 4895
_reflns_number_total 10477
_reflns_threshold_expression I>2/s(I)
_cod_data_source_file jp203543g_si_002.cif
_cod_data_source_block 193
_cod_original_cell_volume 4347.7(11)
_cod_original_sg_symbol_H-M 'P 21/n'
_cod_database_code 1501719

loop_
_symmetry_equiv_pos_as_xyz
'x, y, z'
'-x+1/2, y+1/2, -z+1/2'
'-x, -y, -z'
'x-1/2, -y-1/2, z-1/2'

loop_
_atom_site_label
_atom_site_type_symbol
_atom_site_fract_x
_atom_site_fract_y
_atom_site_fract_z
_atom_site_U_iso_or_equiv
_atom_site_adp_type
_atom_site_occupancy
_atom_site_symmetry_multiplicity
_atom_site_calc_flag
_atom_site_refinement_flags
N1 N 0.3226(5) 0.1569(3) 0.0952(3) 0.0560(15) Uani 1 1 d .
H1N H 0.2999 0.0959 0.0668 0.067 Uiso 1 1 d R
N2 N 0.2826(6) 0.0250(3) 0.0433(4) 0.0682(18) Uani 1 1 d .
B1 B 0.2445(5) 0.1610(3) 0.6132(3) 0.0298(13) Uani 1 1 d .
C1 C 0.2769(6) 0.2176(4) 0.0680(4) 0.0604(19) Uani 1 1 d .
H1A H 0.2234 0.2165 0.0262 0.072 Uiso 1 1 calc R
C2 C 0.3089(7) 0.2819(4) 0.1018(5) 0.073(2) Uani 1 1 d .
H2A H 0.2784 0.3248 0.0827 0.088 Uiso 1 1 calc R
C3 C 0.3862(7) 0.2817(4) 0.1638(5) 0.072(2) Uani 1 1 d .
H3A H 0.4073 0.3248 0.1880 0.087 Uiso 1 1 calc R
C4 C 0.4322(6) 0.2199(4) 0.1903(4) 0.064(2) Uani 1 1 d .
H4A H 0.4860 0.2200 0.2319 0.077 Uiso 1 1 calc R
C5 C 0.3985(6) 0.1570(4) 0.1552(5) 0.069(2) Uani 1 1 d .
H5A H 0.4291 0.1138 0.1734 0.083 Uiso 1 1 calc R
C6 C 0.2127(7) -0.0174(4) 0.0667(5) 0.074(2) Uani 1 1 d .
H6B H 0.1679 0.0023 0.0954 0.088 Uiso 1 1 calc R
C7 C 0.2055(7) -0.0889(4) 0.0494(5) 0.075(2) Uani 1 1 d .
H7B H 0.1572 -0.1179 0.0666 0.090 Uiso 1 1 calc R
C8 C 0.2714(8) -0.1172(4) 0.0060(5) 0.079(3) Uani 1 1 d .
H8A H 0.2679 -0.1657 -0.0067 0.094 Uiso 1 1 calc R
C9 C 0.3399(7) -0.0746(5) -0.0175(5) 0.081(3) Uani 1 1 d .
H9A H 0.3846 -0.0933 -0.0467 0.097 Uiso 1 1 calc R
C10 C 0.3452(7) -0.0033(4) 0.0010(5) 0.076(2) Uani 1 1 d .
H10B H 0.3933 0.0259 -0.0161 0.092 Uiso 1 1 calc R
C11 C 0.1933(4) 0.1797(3) 0.5256(3) 0.0322(12) Uani 1 1 d .
C12 C 0.2534(4) 0.1795(3) 0.4690(3) 0.0351(13) Uani 1 1 d .
H12A H 0.3207 0.1617 0.4804 0.042 Uiso 1 1 calc R
C13 C 0.2159(5) 0.2049(3) 0.3968(3) 0.0384(13) Uani 1 1 d .
C14 C 0.1157(5) 0.2311(3) 0.3776(3) 0.0410(14) Uani 1 1 d .
H14A H 0.0904 0.2479 0.3293 0.049 Uiso 1 1 calc R
C15 C 0.0541(4) 0.2319(3) 0.4311(3) 0.0356(13) Uani 1 1 d .
C16 C 0.0928(4) 0.2067(3) 0.5039(3) 0.0340(12) Uani 1 1 d .
H16A H 0.0497 0.2080 0.5391 0.041 Uiso 1 1 calc R
C17 C 0.2883(3) 0.2049(2) 0.33832(17) 0.0552(18) Uani 1 1 d .
F1 F 0.3805(3) 0.2298(4) 0.3699(2) 0.092(2) Uani 0.68 1 calc PR
F2 F 0.2482(4) 0.2461(3) 0.2809(2) 0.091(3) Uani 0.68 1 calc PR
F3 F 0.2980(4) 0.1387(2) 0.3144(3) 0.080(2) Uani 0.68 1 calc PR
F1' F 0.2373(3) 0.1800(4) 0.27360(19) 0.092(2) Uani 0.32 1 calc PR
F3' F 0.3696(3) 0.1636(3) 0.3625(2) 0.080(2) Uani 0.32 1 calc PR
F2' F 0.3198(5) 0.2711(2) 0.3291(3) 0.091(3) Uani 0.32 1 calc PR
C18 C -0.0527(5) 0.2607(4) 0.4127(4) 0.0534(17) Uani 1 1 d .
F4 F -0.0657(3) 0.3189(3) 0.4537(3) 0.0925(16) Uani 1 1 d .
F6 F -0.0840(3) 0.2787(3) 0.3427(2) 0.104(2) Uani 1 1 d .
F5 F -0.1240(3) 0.2153(3) 0.4290(3) 0.0924(16) Uani 1 1 d .
C19 C 0.1603(4) 0.1275(3) 0.6597(3) 0.0307(12) Uani 1 1 d .
C20 C 0.0820(4) 0.0804(3) 0.6255(3) 0.0331(12) Uani 1 1 d .
H20A H 0.0744 0.0719 0.5741 0.040 Uiso 1 1 calc R
C21 C 0.0153(4) 0.0458(3) 0.6651(3) 0.0373(13) Uani 1 1 d .
C22 C 0.0233(4) 0.0581(3) 0.7412(3) 0.0383(13) Uani 1 1 d .
H22A H -0.0225 0.0362 0.7676 0.046 Uiso 1 1 calc R
C23 C 0.1002(5) 0.1035(3) 0.7774(3) 0.0384(13) Uani 1 1 d .
C24 C 0.1678(4) 0.1364(3) 0.7374(3) 0.0336(12) Uani 1 1 d .
H24A H 0.2201 0.1656 0.7632 0.040 Uiso 1 1 calc R
C25 C -0.0688(3) -0.0060(2) 0.6231(2) 0.0564(18) Uani 1 1 d .
F7 F -0.0278(4) -0.0701(3) 0.6181(7) 0.134(4) Uani 0.62 1 calc PR
F8 F -0.1045(6) 0.0191(4) 0.5550(3) 0.088(2) Uani 0.62 1 calc PR
F9 F -0.1457(6) -0.0109(5) 0.6604(4) 0.113(3) Uani 0.62 1 calc PR
F7' F -0.1576(3) 0.0289(3) 0.6042(6) 0.134(4) Uani 0.38 1 calc PR
F8' F -0.0809(8) -0.0604(4) 0.6674(3) 0.088(2) Uani 0.38 1 calc PR
F9' F -0.0396(5) -0.0304(5) 0.5619(4) 0.113(3) Uani 0.38 1 calc PR
C26 C 0.1100(3) 0.1188(2) 0.86313(15) 0.0584(18) Uani 1 1 d .
F10 F 0.0699(6) 0.0648(3) 0.89516(17) 0.103(3) Uani 0.68 1 calc PR
F11 F 0.0595(6) 0.1785(4) 0.87252(15) 0.120(3) Uani 0.68 1 calc PR
F12 F 0.2088(3) 0.1262(4) 0.89421(17) 0.0765(18) Uani 0.68 1 calc PR
F10' F 0.1556(7) 0.1815(3) 0.87944(16) 0.103(3) Uani 0.32 1 calc PR
F11' F 0.1659(6) 0.0678(3) 0.90207(15) 0.120(3) Uani 0.32 1 calc PR
F12' F 0.0167(3) 0.1201(5) 0.88038(17) 0.0765(18) Uani 0.32 1 calc PR
C27 C 0.2899(4) 0.2393(3) 0.6462(3) 0.0340(12) Uani 1 1 d .
C28 C 0.3858(4) 0.2642(3) 0.6311(3) 0.0386(13) Uani 1 1 d .
H28A H 0.4247 0.2344 0.6060 0.046 Uiso 1 1 calc R
C29 C 0.4234(5) 0.3324(3) 0.6532(4) 0.0451(15) Uani 1 1 d .
C30 C 0.3672(5) 0.3784(3) 0.6903(4) 0.0511(17) Uani 1 1 d .
H30A H 0.3929 0.4237 0.7057 0.061 Uiso 1 1 calc R
C31 C 0.2725(5) 0.3560(3) 0.7039(3) 0.0436(15) Uani 1 1 d .
C32 C 0.2356(4) 0.2877(3) 0.6812(3) 0.0375(13) Uani 1 1 d .
H32A H 0.1708 0.2741 0.6901 0.045 Uiso 1 1 calc R
C33 C 0.5304(3) 0.3560(2) 0.6346(3) 0.082(3) Uani 1 1 d .
F13 F 0.5187(3) 0.3715(6) 0.5625(3) 0.138(4) Uani 0.64 1 calc PR
F14 F 0.5978(4) 0.3030(3) 0.6510(6) 0.107(3) Uani 0.64 1 calc PR
F15 F 0.5648(5) 0.4131(4) 0.6748(5) 0.107(3) Uani 0.64 1 calc PR
F13' F 0.6022(3) 0.3536(6) 0.6964(3) 0.138(4) Uani 0.36 1 calc PR
F14' F 0.5231(3) 0.4221(3) 0.6079(6) 0.107(3) Uani 0.36 1 calc PR
F15' F 0.5561(5) 0.3120(5) 0.5840(5) 0.107(3) Uani 0.36 1 calc PR
C34 C 0.2064(3) 0.4070(2) 0.7445(3) 0.069(2) Uani 1 1 d .
F16 F 0.2686(3) 0.4489(4) 0.7916(5) 0.105(3) Uani 0.63 1 calc PR
F17 F 0.1490(5) 0.3683(2) 0.7820(5) 0.083(2) Uani 0.63 1 calc PR
F18 F 0.1456(7) 0.4468(4) 0.6942(3) 0.146(4) Uani 0.63 1 calc PR
F16' F 0.1069(3) 0.3938(4) 0.7203(4) 0.105(3) Uani 0.37 1 calc PR
F17' F 0.2265(7) 0.4744(2) 0.7299(6) 0.083(2) Uani 0.37 1 calc PR
F18' F 0.2299(5) 0.3959(4) 0.8177(3) 0.146(4) Uani 0.37 1 calc PR
C35 C 0.3356(4) 0.0997(3) 0.6209(3) 0.0322(12) Uani 1 1 d .
C36 C 0.3283(4) 0.0400(3) 0.5735(3) 0.0362(13) Uani 1 1 d .
H36A H 0.2717 0.0363 0.5341 0.043 Uiso 1 1 calc R
C38 C 0.4884(5) -0.0103(3) 0.6402(3) 0.0430(14) Uani 1 1 d .
H38A H 0.5387 -0.0461 0.6462 0.052 Uiso 1 1 calc R
C37 C 0.4025(4) -0.0141(3) 0.5830(3) 0.0383(13) Uani 1 1 d .
C39 C 0.4978(5) 0.0483(3) 0.6887(3) 0.0427(14) Uani 1 1 d .
C40 C 0.4232(5) 0.1014(3) 0.6786(3) 0.0410(14) Uani 1 1 d .
H40A H 0.4315 0.1401 0.7116 0.049 Uiso 1 1 calc R
C41 C 0.3882(3) -0.07973(15) 0.52771(17) 0.0547(18) Uani 1 1 d .
F19 F 0.3528(3) -0.05696(15) 0.45865(17) 0.0578(13) Uani 0.74 1 calc PR
F20 F 0.3214(3) -0.12546(15) 0.54762(17) 0.094(2) Uani 0.74 1 calc PR
F21 F 0.4783(3) -0.11203(15) 0.53036(17) 0.097(2) Uani 0.74 1 calc PR
F19' F 0.4156(3) -0.13934(15) 0.56577(17) 0.0578(13) Uani 0.26 1 calc PR
F20' F 0.4469(3) -0.07083(15) 0.47679(17) 0.094(2) Uani 0.26 1 calc PR
F21' F 0.2900(3) -0.08427(15) 0.49406(17) 0.097(2) Uani 0.26 1 calc PR
C42 C 0.5927(3) 0.0547(2) 0.7546(2) 0.075(2) Uani 1 1 d .
F22 F 0.5597(3) 0.0572(5) 0.8191(2) 0.128(4) Uani 0.70 1 calc PR
F23 F 0.6448(5) 0.1139(3) 0.7464(3) 0.114(3) Uani 0.70 1 calc PR
F24 F 0.6538(3) -0.0016(2) 0.7543(3) 0.0756(19) Uani 0.70 1 calc PR
F22' F 0.6792(3) 0.0558(4) 0.7275(2) 0.128(4) Uani 0.30 1 calc PR
F23' F 0.5940(4) -0.0008(3) 0.8001(3) 0.114(3) Uani 0.30 1 calc PR
F24' F 0.5851(4) 0.1146(3) 0.7922(4) 0.0756(19) Uani 0.30 1 calc PR

loop_
_atom_site_aniso_label
_atom_site_aniso_U_11
_atom_site_aniso_U_22
_atom_site_aniso_U_33
_atom_site_aniso_U_23
_atom_site_aniso_U_13
_atom_site_aniso_U_12
N1 0.063(4) 0.046(3) 0.063(4) -0.012(3) 0.023(3) -0.002(3)
N2 0.089(5) 0.045(4) 0.064(4) -0.014(3) -0.002(4) 0.012(3)
B1 0.031(3) 0.027(3) 0.030(3) -0.001(2) 0.002(2) 0.001(2)
C1 0.068(5) 0.065(5) 0.049(4) -0.005(4) 0.011(3) -0.003(4)
C2 0.108(7) 0.041(4) 0.070(5) 0.011(4) 0.016(5) 0.003(4)
C3 0.104(7) 0.050(5) 0.067(5) -0.011(4) 0.022(5) -0.034(5)
C4 0.060(5) 0.074(5) 0.060(5) -0.005(4) 0.016(4) -0.011(4)
C5 0.080(6) 0.061(5) 0.071(5) 0.001(4) 0.027(5) 0.015(4)
C6 0.085(6) 0.060(5) 0.075(6) -0.004(4) 0.010(5) 0.018(5)
C7 0.075(6) 0.057(5) 0.087(6) 0.006(5) 0.002(5) -0.001(4)
C8 0.102(7) 0.045(4) 0.078(6) -0.023(4) -0.010(5) 0.006(5)
C9 0.084(6) 0.075(6) 0.081(6) -0.023(5) 0.012(5) 0.018(5)
C10 0.086(6) 0.059(5) 0.081(6) -0.017(5) 0.009(5) -0.004(4)
C11 0.036(3) 0.025(3) 0.037(3) 0.001(2) 0.009(2) -0.001(2)
C12 0.033(3) 0.032(3) 0.039(3) 0.003(2) 0.006(2) 0.000(2)
C13 0.047(4) 0.037(3) 0.034(3) 0.004(3) 0.016(3) 0.004(3)
C14 0.050(4) 0.039(3) 0.034(3) 0.007(3) 0.009(3) 0.006(3)
C15 0.034(3) 0.033(3) 0.041(3) 0.000(3) 0.008(2) -0.001(2)
C16 0.038(3) 0.028(3) 0.038(3) 0.000(2) 0.012(2) 0.000(2)
C17 0.071(5) 0.057(4) 0.041(4) 0.013(3) 0.019(3) 0.015(4)
F1 0.064(4) 0.161(7) 0.059(4) -0.012(4) 0.031(3) -0.047(4)
F2 0.103(6) 0.119(6) 0.067(4) 0.062(4) 0.056(4) 0.058(5)
F3 0.099(5) 0.080(4) 0.075(4) -0.005(3) 0.052(4) 0.029(4)
F1' 0.064(4) 0.161(7) 0.059(4) -0.012(4) 0.031(3) -0.047(4)
F3' 0.099(5) 0.080(4) 0.075(4) -0.005(3) 0.052(4) 0.029(4)
F2' 0.103(6) 0.119(6) 0.067(4) 0.062(4) 0.056(4) 0.058(5)
C18 0.043(4) 0.066(5) 0.050(4) 0.014(4) 0.008(3) 0.013(3)
F4 0.066(3) 0.089(4) 0.118(4) -0.019(3) 0.008(3) 0.039(3)
F6 0.065(3) 0.190(6) 0.056(3) 0.043(3) 0.008(2) 0.053(3)
F5 0.040(2) 0.112(4) 0.124(4) 0.036(3) 0.015(2) 0.002(3)
C19 0.036(3) 0.025(3) 0.031(3) 0.002(2) 0.004(2) 0.003(2)
C20 0.040(3) 0.028(3) 0.031(3) -0.004(2) 0.008(2) 0.000(2)
C21 0.037(3) 0.030(3) 0.045(3) 0.004(3) 0.007(3) 0.002(2)
C22 0.037(3) 0.032(3) 0.048(4) 0.012(3) 0.011(3) 0.004(2)
C23 0.045(3) 0.037(3) 0.033(3) 0.005(3) 0.008(3) 0.006(3)
C24 0.035(3) 0.034(3) 0.032(3) -0.002(2) 0.003(2) -0.001(2)
C25 0.062(5) 0.048(4) 0.062(5) 0.010(4) 0.017(4) -0.005(3)
F7 0.081(5) 0.054(5) 0.246(12) -0.050(6) -0.021(7) -0.011(4)
F8 0.073(5) 0.114(6) 0.074(5) -0.006(4) 0.005(4) -0.044(4)
F9 0.090(6) 0.159(9) 0.101(6) -0.052(6) 0.053(5) -0.085(6)
F7' 0.081(5) 0.054(5) 0.246(12) -0.050(6) -0.021(7) -0.011(4)
F8' 0.073(5) 0.114(6) 0.074(5) -0.006(4) 0.005(4) -0.044(4)
F9' 0.090(6) 0.159(9) 0.101(6) -0.052(6) 0.053(5) -0.085(6)
C26 0.048(4) 0.073(5) 0.054(4) 0.006(4) 0.010(3) -0.006(4)
F10 0.139(6) 0.131(7) 0.042(3) 0.013(4) 0.026(4) -0.069(6)
F11 0.180(8) 0.125(7) 0.061(4) -0.010(4) 0.033(5) 0.076(6)
F12 0.073(4) 0.116(5) 0.036(3) 0.003(3) 0.000(3) -0.016(4)
F10' 0.139(6) 0.131(7) 0.042(3) 0.013(4) 0.026(4) -0.069(6)
F11' 0.180(8) 0.125(7) 0.061(4) -0.010(4) 0.033(5) 0.076(6)
F12' 0.073(4) 0.116(5) 0.036(3) 0.003(3) 0.000(3) -0.016(4)
C27 0.040(3) 0.032(3) 0.030(3) -0.001(2) 0.009(2) -0.001(2)
C28 0.040(3) 0.036(3) 0.043(3) -0.004(3) 0.015(3) -0.002(3)
C29 0.041(4) 0.043(4) 0.054(4) -0.005(3) 0.015(3) -0.013(3)
C30 0.059(4) 0.036(3) 0.061(4) -0.012(3) 0.017(3) -0.013(3)
C31 0.053(4) 0.031(3) 0.049(4) -0.011(3) 0.016(3) -0.004(3)
C32 0.038(3) 0.033(3) 0.043(3) -0.004(3) 0.011(3) -0.004(2)
C33 0.079(6) 0.038(4) 0.131(8) -0.016(5) 0.029(6) -0.013(4)
F13 0.074(5) 0.268(13) 0.070(5) 0.033(7) 0.008(4) -0.084(7)
F14 0.068(5) 0.118(7) 0.141(8) -0.033(6) 0.034(5) -0.020(4)
F15 0.089(5) 0.105(6) 0.141(8) -0.061(5) 0.059(5) -0.067(5)
F13' 0.074(5) 0.268(13) 0.070(5) 0.033(7) 0.008(4) -0.084(7)
F14' 0.068(5) 0.118(7) 0.141(8) -0.033(6) 0.034(5) -0.020(4)
F15' 0.089(5) 0.105(6) 0.141(8) -0.061(5) 0.059(5) -0.067(5)
C34 0.096(6) 0.045(4) 0.076(5) -0.015(4) 0.042(5) -0.015(4)
F16 0.077(5) 0.106(6) 0.140(8) -0.097(6) 0.040(5) -0.028(4)
F17 0.069(4) 0.076(4) 0.115(6) -0.058(4) 0.042(4) -0.026(4)
F18 0.212(12) 0.124(7) 0.111(7) 0.004(7) 0.053(8) 0.104(8)
F16' 0.077(5) 0.106(6) 0.140(8) -0.097(6) 0.040(5) -0.028(4)
F17' 0.069(4) 0.076(4) 0.115(6) -0.058(4) 0.042(4) -0.026(4)
F18' 0.212(12) 0.124(7) 0.111(7) 0.004(7) 0.053(8) 0.104(8)
C35 0.035(3) 0.028(3) 0.034(3) 0.002(2) 0.006(2) -0.001(2)
C36 0.039(3) 0.033(3) 0.036(3) -0.002(2) 0.003(2) -0.002(2)
C38 0.041(3) 0.037(3) 0.050(4) 0.007(3) 0.006(3) 0.010(3)
C37 0.039(3) 0.031(3) 0.044(3) -0.001(3) 0.006(3) -0.001(2)
C39 0.043(4) 0.039(3) 0.043(3) 0.000(3) -0.001(3) 0.002(3)
C40 0.048(4) 0.035(3) 0.038(3) -0.001(3) 0.004(3) -0.001(3)
C41 0.055(4) 0.042(4) 0.065(5) -0.004(3) 0.005(3) 0.017(3)
F19 0.072(3) 0.060(3) 0.043(3) -0.015(2) 0.014(2) -0.002(3)
F20 0.152(6) 0.061(4) 0.081(4) -0.030(3) 0.052(4) -0.063(4)
F21 0.082(4) 0.083(4) 0.116(5) -0.049(4) -0.012(4) 0.041(4)
F19' 0.072(3) 0.060(3) 0.043(3) -0.015(2) 0.014(2) -0.002(3)
F20' 0.152(6) 0.061(4) 0.081(4) -0.030(3) 0.052(4) -0.063(4)
F21' 0.082(4) 0.083(4) 0.116(5) -0.049(4) -0.012(4) 0.041(4)
C42 0.062(5) 0.060(5) 0.094(6) -0.008(5) -0.009(4) 0.030(4)
F22 0.123(6) 0.184(9) 0.059(4) -0.037(5) -0.029(4) 0.080(6)
F23 0.080(5) 0.069(5) 0.161(7) 0.017(5) -0.060(5) -0.021(4)
F24 0.061(4) 0.061(4) 0.089(4) -0.006(3) -0.026(3) 0.034(3)
F22' 0.123(6) 0.184(9) 0.059(4) -0.037(5) -0.029(4) 0.080(6)
F23' 0.080(5) 0.069(5) 0.161(7) 0.017(5) -0.060(5) -0.021(4)
F24' 0.061(4) 0.061(4) 0.089(4) -0.006(3) -0.026(3) 0.034(3)

loop_
_atom_type_symbol
_atom_type_description
_atom_type_scat_dispersion_real
_atom_type_scat_dispersion_imag
_atom_type_scat_source
C C 0.0033 0.0016 'International Tables Vol C Tables 4.2.6.8 and 6.1.1.4'
H H 0.0000 0.0000 'International Tables Vol C Tables 4.2.6.8 and 6.1.1.4'
N N 0.0061 0.0033 'International Tables Vol C Tables 4.2.6.8 and 6.1.1.4'
F F 0.0171 0.0103 'International Tables Vol C Tables 4.2.6.8 and 6.1.1.4'
B B 0.0013 0.0007 'International Tables Vol C Tables 4.2.6.8 and 6.1.1.4'

loop_
_geom_angle_atom_site_label_1
_geom_angle_atom_site_label_2
_geom_angle_atom_site_label_3
_geom_angle
C5 N1 C1 121.2(6)
C5 N1 H1N 114.8
C1 N1 H1N 124.0
C10 N2 C6 118.9(7)
C10 N2 H1N 117.9
C6 N2 H1N 122.9
C19 B1 C35 104.2(4)
C19 B1 C11 112.7(4)
C35 B1 C11 112.9(4)
C19 B1 C27 112.7(4)
C35 B1 C27 112.2(4)
C11 B1 C27 102.5(4)
N1 C1 C2 119.8(7)
N1 C1 H1A 120.1
C2 C1 H1A 120.1
C3 C2 C1 118.8(7)
C3 C2 H2A 120.6
C1 C2 H2A 120.6
C4 C3 C2 120.6(7)
C4 C3 H3A 119.7
C2 C3 H3A 119.7
C3 C4 C5 118.9(8)
C3 C4 H4A 120.6
C5 C4 H4A 120.6
N1 C5 C4 120.6(7)
N1 C5 H5A 119.7
C4 C5 H5A 119.7
N2 C6 C7 121.5(8)
N2 C6 H6B 119.2
C7 C6 H6B 119.2
C6 C7 C8 118.7(9)
C6 C7 H7B 120.7
C8 C7 H7B 120.7
C9 C8 C7 119.3(8)
C9 C8 H8A 120.3
C7 C8 H8A 120.3
C8 C9 C10 120.5(9)
C8 C9 H9A 119.7
C10 C9 H9A 119.7
N2 C10 C9 121.0(9)
N2 C10 H10B 119.5
C9 C10 H10B 119.5
C16 C11 C12 115.1(5)
C16 C11 B1 122.8(5)
C12 C11 B1 121.4(5)
C13 C12 C11 122.6(5)
C13 C12 H12A 118.7
C11 C12 H12A 118.7
C14 C13 C12 120.4(5)
C14 C13 C17 120.3(5)
C12 C13 C17 119.3(5)
C15 C14 C13 118.9(5)
C15 C14 H14A 120.5
C13 C14 H14A 120.5
C14 C15 C16 120.2(5)
C14 C15 C18 120.2(5)
C16 C15 C18 119.6(5)
C11 C16 C15 122.8(5)
C11 C16 H16A 118.6
C15 C16 H16A 118.6
F6 C18 F5 105.9(6)
F6 C18 F4 106.3(6)
F5 C18 F4 102.8(6)
F6 C18 C15 115.2(6)
F5 C18 C15 113.3(6)
F4 C18 C15 112.4(6)
C20 C19 C24 115.2(5)
C20 C19 B1 121.4(5)
C24 C19 B1 123.0(5)
C21 C20 C19 122.7(5)
C21 C20 H20A 118.6
C19 C20 H20A 118.6
C22 C21 C20 120.2(5)
C22 C21 C25 120.3(5)
C20 C21 C25 119.5(5)
C21 C22 C23 119.0(5)
C21 C22 H22A 120.5
C23 C22 H22A 120.5
C22 C23 C24 120.2(5)
C22 C23 C26 120.0(5)
C24 C23 C26 119.8(5)
C23 C24 C19 122.7(5)
C23 C24 H24A 118.7
C19 C24 H24A 118.7
C32 C27 C28 115.6(5)
C32 C27 B1 124.3(5)
C28 C27 B1 119.7(5)
C29 C28 C27 121.5(5)
C29 C28 H28A 119.3
C27 C28 H28A 119.3
C30 C29 C28 120.8(6)
C30 C29 C33 120.8(5)
C28 C29 C33 118.4(5)
C31 C30 C29 118.8(6)
C31 C30 H30A 120.6
C29 C30 H30A 120.6
C30 C31 C32 119.9(6)
C30 C31 C34 120.1(5)
C32 C31 C34 120.0(5)
C27 C32 C31 123.5(5)
C27 C32 H32A 118.3
C31 C32 H32A 118.3
C36 C35 C40 115.3(5)
C36 C35 B1 122.5(5)
C40 C35 B1 122.1(5)
C37 C36 C35 122.4(5)
C37 C36 H36A 118.8
C35 C36 H36A 118.8
C37 C38 C39 118.4(5)
C37 C38 H38A 120.8
C39 C38 H38A 120.8
C38 C37 C36 120.6(5)
C38 C37 C41 120.1(5)
C36 C37 C41 119.3(5)
C40 C39 C38 120.2(5)
C40 C39 C42 119.4(5)
C38 C39 C42 120.5(5)
C39 C40 C35 123.0(5)
C39 C40 H40A 118.5
C35 C40 H40A 118.5
F21' C41 C37 109.5(2)

loop_
_geom_bond_atom_site_label_1
_geom_bond_atom_site_label_2
_geom_bond_distance
N1 C5 1.329(9)
N1 C1 1.329(9)
N1 H1N 1.2584
N2 C10 1.332(10)
N2 C6 1.338(10)
N2 H1N 1.3934
B1 C19 1.634(8)
B1 C35 1.638(8)
B1 C11 1.641(8)
B1 C27 1.645(8)
C1 C2 1.374(10)
C1 H1A 0.9300
C2 C3 1.366(11)
C2 H2A 0.9300
C3 C4 1.345(11)
C3 H3A 0.9300
C4 C5 1.366(10)
C4 H4A 0.9300
C5 H5A 0.9300
C6 C7 1.367(10)
C6 H6B 0.9300
C7 C8 1.378(11)
C7 H7B 0.9300
C8 C9 1.328(12)
C8 H8A 0.9300
C9 C10 1.367(11)
C9 H9A 0.9300
C10 H10B 0.9300
C11 C16 1.397(7)
C11 C12 1.407(7)
C12 C13 1.392(7)
C12 H12A 0.9300
C13 C14 1.385(8)
C13 C17 1.551(6)
C14 C15 1.375(8)
C14 H14A 0.9300
C15 C16 1.401(7)
C15 C18 1.478(8)
C16 H16A 0.9300
C18 F6 1.301(7)
C18 F5 1.335(8)
C18 F4 1.342(8)
C19 C20 1.403(7)
C19 C24 1.403(7)
C20 C21 1.390(8)
C20 H20A 0.9300
C21 C22 1.382(8)
C21 C25 1.553(6)
C22 C23 1.383(8)
C22 H22A 0.9300
C23 C24 1.390(8)
C23 C26 1.561(6)
C24 H24A 0.9300
C27 C32 1.375(7)
C27 C28 1.415(8)
C28 C29 1.393(8)
C28 H28A 0.9300
C29 C30 1.384(8)
C29 C33 1.567(6)
C30 C31 1.376(8)
C30 H30A 0.9300
C31 C32 1.396(8)
C31 C34 1.561(6)
C32 H32A 0.9300
C35 C36 1.398(7)
C35 C40 1.401(7)
C36 C37 1.388(8)
C36 H36A 0.9300
C38 C37 1.383(8)
C38 C39 1.391(8)
C38 H38A 0.9300
C37 C41 1.568(6)
C39 C40 1.379(8)
C39 C42 1.560(6)
C40 H40A 0.9300
C41 F21' 1.3200

loop_
_geom_hbond_atom_site_label_D
_geom_hbond_atom_site_label_H
_geom_hbond_atom_site_label_A
_geom_hbond_site_symmetry_A
_geom_hbond_distance_DH
_geom_hbond_distance_HA
_geom_hbond_distance_DA
_geom_hbond_angle_DHA
N1 H1N N2 1_555 1.26 1.39 2.646(8) 173

loop_
_geom_torsion_atom_site_label_1
_geom_torsion_atom_site_label_2
_geom_torsion_atom_site_label_3
_geom_torsion_atom_site_label_4
_geom_torsion
C5 N1 C1 C2 0.6(11)
N1 C1 C2 C3 -1.2(12)
C1 C2 C3 C4 1.7(13)
C2 C3 C4 C5 -1.5(12)
C1 N1 C5 C4 -0.4(11)
C3 C4 C5 N1 0.9(12)
C10 N2 C6 C7 1.2(12)
N2 C6 C7 C8 -0.8(13)
C6 C7 C8 C9 0.2(13)
C7 C8 C9 C10 0.0(14)
C6 N2 C10 C9 -1.0(12)
C8 C9 C10 N2 0.4(14)
C19 B1 C11 C16 36.7(7)
C35 B1 C11 C16 154.4(5)
C27 B1 C11 C16 -84.7(6)
C19 B1 C11 C12 -152.7(5)
C35 B1 C11 C12 -35.0(7)
C27 B1 C11 C12 85.9(6)
C16 C11 C12 C13 0.6(8)
B1 C11 C12 C13 -170.7(5)
C11 C12 C13 C14 -0.7(9)
C11 C12 C13 C17 178.1(5)
C12 C13 C14 C15 0.3(9)
C17 C13 C14 C15 -178.5(5)
C13 C14 C15 C16 0.1(9)
C13 C14 C15 C18 179.0(6)
C12 C11 C16 C15 -0.1(8)
B1 C11 C16 C15 171.0(5)
C14 C15 C16 C11 -0.2(8)
C18 C15 C16 C11 -179.1(6)
C14 C15 C18 F6 5.1(10)
C16 C15 C18 F6 -176.0(6)
C14 C15 C18 F5 127.2(6)
C16 C15 C18 F5 -53.9(8)
C14 C15 C18 F4 -116.8(7)
C16 C15 C18 F4 62.1(8)
C35 B1 C19 C20 -85.6(6)
C11 B1 C19 C20 37.1(7)
C27 B1 C19 C20 152.5(5)
C35 B1 C19 C24 86.6(6)
C11 B1 C19 C24 -150.6(5)
C27 B1 C19 C24 -35.2(7)
C24 C19 C20 C21 1.0(8)
B1 C19 C20 C21 173.8(5)
C19 C20 C21 C22 1.2(8)
C19 C20 C21 C25 -179.6(5)
C20 C21 C22 C23 -1.9(8)
C25 C21 C22 C23 178.8(5)
C21 C22 C23 C24 0.5(8)
C21 C22 C23 C26 179.4(5)
C22 C23 C24 C19 1.8(8)
C26 C23 C24 C19 -177.1(5)
C20 C19 C24 C23 -2.5(8)
B1 C19 C24 C23 -175.2(5)
C19 B1 C27 C32 -29.2(7)
C35 B1 C27 C32 -146.4(5)
C11 B1 C27 C32 92.2(6)
C19 B1 C27 C28 158.5(5)
C35 B1 C27 C28 41.3(7)
C11 B1 C27 C28 -80.1(6)
C32 C27 C28 C29 2.3(8)
B1 C27 C28 C29 175.2(5)
C27 C28 C29 C30 -0.5(10)
C27 C28 C29 C33 179.9(5)
C28 C29 C30 C31 -1.0(10)
C33 C29 C30 C31 178.6(6)
C29 C30 C31 C32 0.7(10)
C29 C30 C31 C34 -179.1(6)
C28 C27 C32 C31 -2.7(9)
B1 C27 C32 C31 -175.2(5)
C30 C31 C32 C27 1.2(10)
C34 C31 C32 C27 -179.0(5)
C19 B1 C35 C36 83.5(6)
C11 B1 C35 C36 -39.1(7)
C27 B1 C35 C36 -154.3(5)
C19 B1 C35 C40 -92.4(6)
C11 B1 C35 C40 145.0(5)
C27 B1 C35 C40 29.8(7)
C40 C35 C36 C37 0.2(8)
B1 C35 C36 C37 -175.9(5)
C39 C38 C37 C36 1.0(9)
C39 C38 C37 C41 -179.3(5)
C35 C36 C37 C38 -0.7(9)
C35 C36 C37 C41 179.5(5)
C37 C38 C39 C40 -0.7(9)
C37 C38 C39 C42 179.4(5)
C38 C39 C40 C35 0.3(9)
C42 C39 C40 C35 -179.9(5)
C36 C35 C40 C39 0.0(9)
B1 C35 C40 C39 176.2(5)
C38 C37 C41 F21' 160.6(4)
C36 C37 C41 F21' -19.6(5)
